data_2216967
loop_
_publ_author_name
'Chen, Guo-Feng'
'Ma, Guo-Chun'
'Hu, Jing'
'Zhang, Wen-Qin'

_publ_section_title
;
 Bis[4-(2-hydroxyethylamino)phenyl] sulfone
;
_journal_coeditor_code BX2122
_journal_issue 1
_journal_name_full 'Acta Crystallographica Section E'
_journal_page_first o174
_journal_page_last o174
_journal_paper_doi 10.1107/S1600536807063805
_journal_volume 64
_journal_year 2008
_chemical_formula_iupac 'C16 H20 N2 O4 S'
_chemical_formula_moiety 'C16 H20 N2 O4 S'
_chemical_formula_sum 'C16 H20 N2 O4 S'
_chemical_formula_weight 336.40
_chemical_melting_point 465.0(10)
_chemical_name_systematic
;
Bis[4-(2-hydroxyethylamino)phenyl] sulfone
;
_space_group_IT_number 15
_symmetry_cell_setting monoclinic
_symmetry_space_group_name_Hall '-C 2yc'
_symmetry_space_group_name_H-M 'C 1 2/c 1'
_atom_sites_solution_hydrogens geom
_atom_sites_solution_primary direct
_atom_sites_solution_secondary difmap
_audit_creation_method SHELXL-97
_cell_angle_alpha 90.00
_cell_angle_beta 102.989(12)
_cell_angle_gamma 90.00
_cell_formula_units_Z 8
_cell_length_a 25.643(17)
_cell_length_b 8.118(6)
_cell_length_c 15.340(11)
_cell_measurement_reflns_used 2679
_cell_measurement_temperature 294(2)
_cell_measurement_theta_max 26.37
_cell_measurement_theta_min 2.64
_cell_volume 3112(4)
_computing_cell_refinement 'SMART (Bruker, 1997)'
_computing_data_collection 'SMART (Bruker, 1997)'
_computing_data_reduction 'SAINT (Bruker, 1997)'
_computing_molecular_graphics 'SHELXTL (Bruker, 2001)'
_computing_publication_material 'SHELXTL (Bruker, 2001)'
_computing_structure_refinement 'SHELXTL (Bruker, 2001)'
_computing_structure_solution 'SHELXTL (Bruker, 2001)'
_diffrn_ambient_temperature 294(2)
_diffrn_measured_fraction_theta_full 1.000
_diffrn_measured_fraction_theta_max 1.000
_diffrn_measurement_device_type 'Bruker SMART CCD area-detector'
_diffrn_measurement_method '\f and \w'
_diffrn_radiation_monochromator graphite
_diffrn_radiation_source 'fine-focus sealed tube'
_diffrn_radiation_type MoK\a
_diffrn_radiation_wavelength 0.71073
_diffrn_reflns_av_R_equivalents 0.0333
_diffrn_reflns_av_sigmaI/netI 0.0372
_diffrn_reflns_limit_h_max 30
_diffrn_reflns_limit_h_min -26
_diffrn_reflns_limit_k_max 9
_diffrn_reflns_limit_k_min -9
_diffrn_reflns_limit_l_max 18
_diffrn_reflns_limit_l_min -15
_diffrn_reflns_number 7793
_diffrn_reflns_theta_full 25.01
_diffrn_reflns_theta_max 25.01
_diffrn_reflns_theta_min 1.63
_diffrn_standards_number 0
_exptl_absorpt_coefficient_mu 0.231
_exptl_absorpt_correction_T_max 0.966
_exptl_absorpt_correction_T_min 0.953
_exptl_absorpt_correction_type multi-scan
_exptl_absorpt_process_details '(SADABS; Sheldrick, 1996)'
_exptl_crystal_colour Colorless
_exptl_crystal_density_diffrn 1.436
_exptl_crystal_density_method 'not measured'
_exptl_crystal_description Needle
_exptl_crystal_F_000 1424
_exptl_crystal_size_max 0.20
_exptl_crystal_size_mid 0.18
_exptl_crystal_size_min 0.16
_refine_diff_density_max 0.221
_refine_diff_density_min -0.345
_refine_ls_extinction_method none
_refine_ls_goodness_of_fit_ref 1.034
_refine_ls_hydrogen_treatment mixed
_refine_ls_matrix_type full
_refine_ls_number_parameters 218
_refine_ls_number_reflns 2742
_refine_ls_number_restraints 2
_refine_ls_restrained_S_all 1.034
_refine_ls_R_factor_all 0.0606
_refine_ls_R_factor_gt 0.0371
_refine_ls_shift/su_max 0.005
_refine_ls_shift/su_mean 0.001
_refine_ls_structure_factor_coef Fsqd
_refine_ls_weighting_details 'calc w=1/[\s^2^(Fo^2^)+(0.0550P)^2^+1.5895P] where P=(Fo^2^+2Fc^2^)/3'
_refine_ls_weighting_scheme calc
_refine_ls_wR_factor_gt 0.0931
_refine_ls_wR_factor_ref 0.1100
_reflns_number_gt 1982
_reflns_number_total 2742
_reflns_threshold_expression I>2\s
_cod_data_source_file bx2122.cif
_cod_data_source_block I
_cod_depositor_comments
;
The following automatic conversions were performed:
'_symmetry_cell_setting' value 'Monoclinic' changed to 'monoclinic'
according to '/home/saulius/struct/CIF-dictionaries/cif_core.dic'
dictionary named 'cif_core.dic' version 2.4.1 from 2010-06-29.

Automatic conversion script
Id: cif_fix_enum 1527 2010-12-29 10:47:43Z saulius 

The following automatic conversions were performed:

'_symmetry_cell_setting' value 'Monoclinic' changed to 'monoclinic'
according to /home/saulius/struct/CIF-dictionaries/cif_core.dic
dictionary named 'cif_core.dic' version 2.4.1 from 2010-06-29.

Automatic conversion script
Id: cif_fix_values 1715 2011-07-08 13:25:40Z adriana 
;
_cod_original_sg_symbol_H-M 'C 2/c'
_cod_database_code 2216967
_cod_database_fobs_code 2216967

loop_
_symmetry_equiv_pos_as_xyz
'x, y, z'
'-x, y, -z+1/2'
'x+1/2, y+1/2, z'
'-x+1/2, y+1/2, -z+1/2'
'-x, -y, -z'
'x, -y, z-1/2'
'-x+1/2, -y+1/2, -z'
'x+1/2, -y+1/2, z-1/2'

loop_
_atom_site_type_symbol
_atom_site_label
_atom_site_fract_x
_atom_site_fract_y
_atom_site_fract_z
_atom_site_U_iso_or_equiv
_atom_site_adp_type
_atom_site_calc_flag
_atom_site_refinement_flags
_atom_site_occupancy
S S1 0.13804(2) 0.13061(7) 0.27577(4) 0.0437(2) Uani d . 1
O O1 -0.11464(7) 0.7991(2) 0.07807(12) 0.0614(5) Uani d . 1
H H1 -0.1153 0.8496 0.1241 0.092 Uiso calc R 1
O O2 0.16477(7) 0.1933(2) 0.36085(10) 0.0575(5) Uani d . 1
O O3 0.11181(7) -0.0265(2) 0.27233(11) 0.0551(5) Uani d . 1
O O4 0.37876(7) -0.1123(3) 0.00979(13) 0.0656(5) Uani d . 1
H H4 0.3659 -0.1633 0.0460 0.098 Uiso calc R 1
N N1 -0.02318(8) 0.5964(3) 0.09390(13) 0.0496(5) Uani d D 1
N N2 0.29293(8) 0.0802(3) 0.05074(14) 0.0479(5) Uani d D 1
C C1 -0.06999(11) 0.8469(3) 0.04713(18) 0.0605(7) Uani d . 1
H H1A -0.0667 0.9659 0.0504 0.073 Uiso calc R 1
H H1B -0.0749 0.8150 -0.0151 0.073 Uiso calc R 1
C C2 -0.01965(10) 0.7710(3) 0.09995(18) 0.0541(7) Uani d . 1
H H2A 0.0106 0.8089 0.0771 0.065 Uiso calc R 1
H H2B -0.0140 0.8045 0.1621 0.065 Uiso calc R 1
C C3 0.01441(8) 0.4931(3) 0.13841(14) 0.0395(5) Uani d . 1
C C4 0.06235(9) 0.5465(3) 0.19253(16) 0.0455(6) Uani d . 1
H H4A 0.0692 0.6588 0.1996 0.055 Uiso calc R 1
C C5 0.09948(9) 0.4366(3) 0.23534(16) 0.0452(6) Uani d . 1
H H5 0.1314 0.4743 0.2712 0.054 Uiso calc R 1
C C6 0.09002(8) 0.2708(3) 0.22587(14) 0.0370(5) Uani d . 1
C C7 0.04241(9) 0.2161(3) 0.17295(15) 0.0436(6) Uani d . 1
H H7 0.0358 0.1036 0.1664 0.052 Uiso calc R 1
C C8 0.00543(9) 0.3235(3) 0.13085(15) 0.0449(6) Uani d . 1
H H8 -0.0267 0.2844 0.0961 0.054 Uiso calc R 1
C C9 0.18453(8) 0.1155(3) 0.21042(14) 0.0380(5) Uani d . 1
C C10 0.23154(9) 0.2043(3) 0.23028(15) 0.0441(6) Uani d . 1
H H10 0.2389 0.2729 0.2801 0.053 Uiso calc R 1
C C11 0.26711(9) 0.1918(3) 0.17704(16) 0.0450(6) Uani d . 1
H H11 0.2989 0.2510 0.1914 0.054 Uiso calc R 1
C C12 0.25677(9) 0.0920(3) 0.10144(14) 0.0378(5) Uani d . 1
C C13 0.20852(8) 0.0063(3) 0.08150(15) 0.0407(5) Uani d . 1
H H13 0.2002 -0.0593 0.0305 0.049 Uiso calc R 1
C C14 0.17353(9) 0.0173(3) 0.13568(15) 0.0424(6) Uani d . 1
H H14 0.1418 -0.0423 0.1221 0.051 Uiso calc R 1
C C15 0.28658(9) -0.0244(3) -0.02587(15) 0.0465(6) Uani d . 1
H H15A 0.2595 0.0214 -0.0743 0.056 Uiso calc R 1
H H15B 0.2745 -0.1321 -0.0115 0.056 Uiso calc R 1
C C16 0.33752(10) -0.0418(4) -0.05525(17) 0.0554(7) Uani d . 1
H H16A 0.3313 -0.1096 -0.1087 0.066 Uiso calc R 1
H H16B 0.3489 0.0661 -0.0709 0.066 Uiso calc R 1
H H1C -0.0542(6) 0.548(3) 0.0693(15) 0.053(7) Uiso d D 1
H H2C 0.3197(7) 0.153(2) 0.0623(15) 0.049(7) Uiso d D 1

loop_
_atom_site_aniso_label
_atom_site_aniso_U_11
_atom_site_aniso_U_22
_atom_site_aniso_U_33
_atom_site_aniso_U_12
_atom_site_aniso_U_13
_atom_site_aniso_U_23
S1 0.0429(3) 0.0529(4) 0.0352(3) 0.0069(3) 0.0084(2) 0.0087(3)
O1 0.0496(10) 0.0687(12) 0.0647(12) 0.0064(9) 0.0100(9) -0.0226(10)
O2 0.0570(10) 0.0800(13) 0.0318(9) 0.0134(10) 0.0023(8) 0.0028(8)
O3 0.0590(10) 0.0523(10) 0.0570(11) -0.0009(9) 0.0190(9) 0.0179(8)
O4 0.0422(10) 0.0902(15) 0.0653(12) 0.0090(10) 0.0144(9) 0.0052(11)
N1 0.0434(12) 0.0531(13) 0.0481(12) 0.0080(11) 0.0016(10) -0.0008(10)
N2 0.0427(11) 0.0510(12) 0.0521(12) -0.0059(10) 0.0150(10) -0.0089(10)
C1 0.0681(18) 0.0621(17) 0.0520(16) 0.0196(15) 0.0147(14) 0.0100(14)
C2 0.0517(15) 0.0544(16) 0.0578(16) 0.0082(13) 0.0157(12) 0.0068(13)
C3 0.0367(12) 0.0505(14) 0.0329(12) 0.0077(11) 0.0113(10) 0.0001(10)
C4 0.0424(13) 0.0445(14) 0.0500(14) 0.0024(11) 0.0111(11) 0.0014(11)
C5 0.0362(12) 0.0540(15) 0.0442(13) -0.0014(11) 0.0064(10) 0.0011(11)
C6 0.0331(11) 0.0470(13) 0.0325(11) 0.0049(10) 0.0103(9) 0.0036(10)
C7 0.0421(13) 0.0457(14) 0.0436(13) 0.0019(12) 0.0110(11) -0.0027(11)
C8 0.0359(12) 0.0553(15) 0.0413(13) 0.0018(11) 0.0043(10) -0.0075(11)
C9 0.0347(11) 0.0411(12) 0.0361(12) 0.0082(10) 0.0034(9) 0.0048(10)
C10 0.0430(13) 0.0439(14) 0.0426(13) 0.0038(11) 0.0040(10) -0.0037(11)
C11 0.0371(12) 0.0441(13) 0.0518(15) -0.0028(11) 0.0060(11) -0.0040(12)
C12 0.0361(11) 0.0375(12) 0.0386(12) 0.0050(10) 0.0059(10) 0.0038(10)
C13 0.0358(12) 0.0420(13) 0.0414(13) 0.0036(10) 0.0024(10) -0.0050(11)
C14 0.0316(11) 0.0459(13) 0.0472(13) 0.0030(10) 0.0034(10) 0.0023(11)
C15 0.0424(13) 0.0533(15) 0.0428(13) 0.0017(11) 0.0073(11) -0.0014(11)
C16 0.0544(15) 0.0697(18) 0.0444(14) -0.0022(14) 0.0158(12) -0.0033(13)

loop_
_atom_type_symbol
_atom_type_description
_atom_type_scat_dispersion_real
_atom_type_scat_dispersion_imag
_atom_type_scat_source
C C 0.0033 0.0016 'International Tables Vol C Tables 4.2.6.8 and 6.1.1.4'
H H 0.0000 0.0000 'International Tables Vol C Tables 4.2.6.8 and 6.1.1.4'
N N 0.0061 0.0033 'International Tables Vol C Tables 4.2.6.8 and 6.1.1.4'
O O 0.0106 0.0060 'International Tables Vol C Tables 4.2.6.8 and 6.1.1.4'
S S 0.1246 0.1234 'International Tables Vol C Tables 4.2.6.8 and 6.1.1.4'

loop_
_geom_angle_atom_site_label_1
_geom_angle_atom_site_label_2
_geom_angle_atom_site_label_3
_geom_angle
O2 S1 O3 118.39(11)
O2 S1 C6 108.63(11)
O3 S1 C6 106.71(11)
O2 S1 C9 107.72(11)
O3 S1 C9 107.12(11)
C6 S1 C9 107.85(11)
C1 O1 H1 109.5
C16 O4 H4 109.5
C3 N1 C2 124.2(2)
C3 N1 H1C 114.2(16)
C2 N1 H1C 120.3(16)
C12 N2 C15 123.6(2)
C12 N2 H2C 115.9(15)
C15 N2 H2C 119.8(15)
O1 C1 C2 112.2(2)
O1 C1 H1A 109.2
C2 C1 H1A 109.2
O1 C1 H1B 109.2
C2 C1 H1B 109.2
H1A C1 H1B 107.9
N1 C2 C1 109.9(2)
N1 C2 H2A 109.7
C1 C2 H2A 109.7
N1 C2 H2B 109.7
C1 C2 H2B 109.7
H2A C2 H2B 108.2
N1 C3 C4 123.1(2)
N1 C3 C8 119.2(2)
C4 C3 C8 117.7(2)
C5 C4 C3 120.9(2)
C5 C4 H4A 119.6
C3 C4 H4A 119.6
C4 C5 C6 120.3(2)
C4 C5 H5 119.8
C6 C5 H5 119.8
C5 C6 C7 119.4(2)
C5 C6 S1 120.64(18)
C7 C6 S1 119.89(18)
C8 C7 C6 120.7(2)
C8 C7 H7 119.7
C6 C7 H7 119.7
C7 C8 C3 121.0(2)
C7 C8 H8 119.5
C3 C8 H8 119.5
C14 C9 C10 119.6(2)
C14 C9 S1 119.16(18)
C10 C9 S1 121.22(18)
C11 C10 C9 120.0(2)
C11 C10 H10 120.0
C9 C10 H10 120.0
C10 C11 C12 121.2(2)
C10 C11 H11 119.4
C12 C11 H11 119.4
N2 C12 C11 119.9(2)
N2 C12 C13 122.2(2)
C11 C12 C13 117.9(2)
C14 C13 C12 120.7(2)
C14 C13 H13 119.7
C12 C13 H13 119.7
C13 C14 C9 120.7(2)
C13 C14 H14 119.7
C9 C14 H14 119.7
N2 C15 C16 111.2(2)
N2 C15 H15A 109.4
C16 C15 H15A 109.4
N2 C15 H15B 109.4
C16 C15 H15B 109.4
H15A C15 H15B 108.0
O4 C16 C15 113.5(2)
O4 C16 H16A 108.9
C15 C16 H16A 108.9
O4 C16 H16B 108.9
C15 C16 H16B 108.9
H16A C16 H16B 107.7

loop_
_geom_bond_atom_site_label_1
_geom_bond_atom_site_label_2
_geom_bond_distance
S1 O2 1.4249(18)
S1 O3 1.4371(19)
S1 C6 1.724(2)
S1 C9 1.726(2)
O1 C1 1.390(3)
O1 H1 0.8200
O4 C16 1.402(3)
O4 H4 0.8200
N1 C3 1.343(3)
N1 C2 1.422(3)
N1 H1C 0.892(10)
N2 C12 1.341(3)
N2 C15 1.429(3)
N2 H2C 0.895(10)
C1 C2 1.494(4)
C1 H1A 0.9700
C1 H1B 0.9700
C2 H2A 0.9700
C2 H2B 0.9700
C3 C4 1.389(3)
C3 C8 1.396(3)
C4 C5 1.361(3)
C4 H4A 0.9300
C5 C6 1.370(3)
C5 H5 0.9300
C6 C7 1.379(3)
C7 C8 1.342(3)
C7 H7 0.9300
C8 H8 0.9300
C9 C14 1.373(3)
C9 C10 1.379(3)
C10 C11 1.358(3)
C10 H10 0.9300
C11 C12 1.390(3)
C11 H11 0.9300
C12 C13 1.393(3)
C13 C14 1.356(3)
C13 H13 0.9300
C14 H14 0.9300
C15 C16 1.481(3)
C15 H15A 0.9700
C15 H15B 0.9700
C16 H16A 0.9700
C16 H16B 0.9700

loop_
_geom_hbond_atom_site_label_D
_geom_hbond_atom_site_label_H
_geom_hbond_atom_site_label_A
_geom_hbond_site_symmetry_A
_geom_hbond_distance_DH
_geom_hbond_distance_HA
_geom_hbond_distance_DA
_geom_hbond_angle_DHA
C14 H14 O3 . 0.93 2.59 2.919(3) 101.2
C10 H10 O2 . 0.93 2.57 2.915(3) 102.2
C7 H7 O3 . 0.93 2.47 2.854(3) 104.5
O1 H1 O3 2_565 0.82 1.87 2.683(3) 175.3
O1 H1 S1 2_565 0.82 2.88 3.638(2) 154.2
O4 H4 O2 4_545 0.82 2.13 2.945(3) 176.8
N1 H1C O4 3_455 0.892(10) 2.185(11) 3.066(3) 169(2)
N2 H2C O1 3_545 0.895(10) 2.027(11) 2.917(3) 172(2)
C10 H10 Cg2 4_555 0.93 2.97 3.762(4) 144.00

loop_
_geom_torsion_atom_site_label_1
_geom_torsion_atom_site_label_2
_geom_torsion_atom_site_label_3
_geom_torsion_atom_site_label_4
_geom_torsion
C3 N1 C2 C1 -175.9(2)
O1 C1 C2 N1 60.4(3)
C2 N1 C3 C4 -3.1(3)
C2 N1 C3 C8 176.8(2)
N1 C3 C4 C5 -179.1(2)
C8 C3 C4 C5 1.0(3)
C3 C4 C5 C6 -0.2(3)
C4 C5 C6 C7 -0.4(3)
C4 C5 C6 S1 177.07(17)
O2 S1 C6 C5 37.3(2)
O3 S1 C6 C5 166.02(17)
C9 S1 C6 C5 -79.2(2)
O2 S1 C6 C7 -145.26(17)
O3 S1 C6 C7 -16.6(2)
C9 S1 C6 C7 98.25(19)
C5 C6 C7 C8 0.0(3)
S1 C6 C7 C8 -177.44(17)
C6 C7 C8 C3 0.9(3)
N1 C3 C8 C7 178.8(2)
C4 C3 C8 C7 -1.4(3)
O2 S1 C9 C14 161.83(17)
O3 S1 C9 C14 33.5(2)
C6 S1 C9 C14 -81.1(2)
O2 S1 C9 C10 -20.3(2)
O3 S1 C9 C10 -148.70(18)
C6 S1 C9 C10 96.8(2)
C14 C9 C10 C11 -1.3(3)
S1 C9 C10 C11 -179.14(18)
C9 C10 C11 C12 0.9(3)
C15 N2 C12 C11 177.4(2)
C15 N2 C12 C13 -2.2(3)
C10 C11 C12 N2 -179.1(2)
C10 C11 C12 C13 0.5(3)
N2 C12 C13 C14 178.0(2)
C11 C12 C13 C14 -1.6(3)
C12 C13 C14 C9 1.2(3)
C10 C9 C14 C13 0.3(3)
S1 C9 C14 C13 178.15(17)
C12 N2 C15 C16 -166.6(2)
N2 C15 C16 O4 61.0(3)

loop_
_cod_related_entry_id
_cod_related_entry_database
_cod_related_entry_code
1 ChemSpider 21119687
